data_2214296
loop_
_publ_author_name
'Fu Juan'
'Zhu Chuan-Fang'
'Sun Yu-Ting'
'Hu Bo'

_publ_section_title
;
 4-Acetamido-<i>N</i>-(3-amino-1,2,4-triazol-1-yl)benzenesulfonamide
;
_journal_coeditor_code LH2398
_journal_issue 7
_journal_name_full 'Acta Crystallographica Section E'
_journal_page_first o3116
_journal_page_last o3116
_journal_paper_doi 10.1107/S1600536807026931
_journal_volume 63
_journal_year 2007
_chemical_formula_iupac 'C10 H11 N5 O3 S'
_chemical_formula_moiety 'C10 H11 N5 O3 S'
_chemical_formula_sum 'C10 H11 N5 O3 S'
_chemical_formula_weight 281.30
_chemical_name_systematic
;
4-Acetamido-<i>N</i>-(3-amino-1,2,4-triazol-1-yl)benzenesulfonamide
;
_space_group_IT_number 14
_symmetry_cell_setting monoclinic
_symmetry_space_group_name_Hall '-P 2ybc'
_symmetry_space_group_name_H-M 'P 1 21/c 1'
_atom_sites_solution_hydrogens geom
_atom_sites_solution_primary direct
_atom_sites_solution_secondary difmap
_audit_creation_method SHELXL-97
_cell_angle_alpha 90.00
_cell_angle_beta 94.0470(10)
_cell_angle_gamma 90.00
_cell_formula_units_Z 4
_cell_length_a 7.6520(5)
_cell_length_b 11.2724(8)
_cell_length_c 14.0331(10)
_cell_measurement_reflns_used 6534
_cell_measurement_temperature 299(2)
_cell_measurement_theta_max 28.20
_cell_measurement_theta_min 2.32
_cell_volume 1207.43(14)
_computing_cell_refinement 'SAINT (Bruker, 2000)'
_computing_data_collection 'SMART (Bruker, 2000)'
_computing_data_reduction SAINT
_computing_molecular_graphics 'PLATON (Spek, 2003)'
_computing_publication_material 'SHELXTL (Bruker, 2000)'
_computing_structure_refinement 'SHELXL-97 (Sheldrick, 1997)'
_computing_structure_solution 'SHELXS-97 (Sheldrick, 1997)'
_diffrn_ambient_temperature 299(2)
_diffrn_measured_fraction_theta_full 0.991
_diffrn_measured_fraction_theta_max 0.991
_diffrn_measurement_device_type 'Bruker APEX CCD area-detector'
_diffrn_measurement_method '\f and \w scans'
_diffrn_radiation_monochromator graphite
_diffrn_radiation_source 'fine-focus sealed tube'
_diffrn_radiation_type MoK\a
_diffrn_radiation_wavelength 0.71073
_diffrn_reflns_av_R_equivalents 0.0219
_diffrn_reflns_av_sigmaI/netI 0.0208
_diffrn_reflns_limit_h_max 9
_diffrn_reflns_limit_h_min -9
_diffrn_reflns_limit_k_max 14
_diffrn_reflns_limit_k_min -8
_diffrn_reflns_limit_l_max 18
_diffrn_reflns_limit_l_min -18
_diffrn_reflns_number 9872
_diffrn_reflns_theta_full 27.50
_diffrn_reflns_theta_max 27.50
_diffrn_reflns_theta_min 2.32
_exptl_absorpt_coefficient_mu 0.281
_exptl_absorpt_correction_T_max 0.9330
_exptl_absorpt_correction_T_min 0.9203
_exptl_absorpt_correction_type multi-scan
_exptl_absorpt_process_details 'SADABS (Sheldrick, 1996)'
_exptl_crystal_colour colorless
_exptl_crystal_density_diffrn 1.547
_exptl_crystal_density_method 'not measured'
_exptl_crystal_description block
_exptl_crystal_F_000 584
_exptl_crystal_size_max 0.30
_exptl_crystal_size_mid 0.30
_exptl_crystal_size_min 0.25
_refine_diff_density_max 0.276
_refine_diff_density_min -0.352
_refine_ls_extinction_method none
_refine_ls_goodness_of_fit_ref 1.036
_refine_ls_hydrogen_treatment mixed
_refine_ls_matrix_type full
_refine_ls_number_parameters 182
_refine_ls_number_reflns 2744
_refine_ls_number_restraints 3
_refine_ls_restrained_S_all 1.036
_refine_ls_R_factor_all 0.0422
_refine_ls_R_factor_gt 0.0395
_refine_ls_shift/su_max 0.045
_refine_ls_shift/su_mean 0.001
_refine_ls_structure_factor_coef Fsqd
_refine_ls_weighting_details 'calc w=1/[\s^2^(Fo^2^)+(0.0659P)^2^+0.3863P] where P=(Fo^2^+2Fc^2^)/3'
_refine_ls_weighting_scheme calc
_refine_ls_wR_factor_gt 0.1090
_refine_ls_wR_factor_ref 0.1116
_reflns_number_gt 2513
_reflns_number_total 2744
_reflns_threshold_expression I>2\s(I)
_cod_data_source_file lh2398.cif
_cod_data_source_block I
_cod_depositor_comments
;
The following automatic conversions were performed:
'_symmetry_cell_setting' value 'Monoclinic' changed to 'monoclinic'
according to '/home/saulius/struct/CIF-dictionaries/cif_core.dic'
dictionary named 'cif_core.dic' version 2.4.1 from 2010-06-29.

Automatic conversion script
Id: cif_fix_enum 1527 2010-12-29 10:47:43Z saulius 

The following automatic conversions were performed:

'_symmetry_cell_setting' value 'Monoclinic' changed to 'monoclinic'
according to /home/saulius/struct/CIF-dictionaries/cif_core.dic
dictionary named 'cif_core.dic' version 2.4.1 from 2010-06-29.

Automatic conversion script
Id: cif_fix_values 1715 2011-07-08 13:25:40Z adriana 
;
_cod_original_sg_symbol_Hall '-P 2ybc '
_cod_original_sg_symbol_H-M 'P 21/c'
_cod_database_code 2214296
_cod_database_fobs_code 2214296

loop_
_symmetry_equiv_pos_as_xyz
'x, y, z'
'-x, y+1/2, -z+1/2'
'-x, -y, -z'
'x, -y-1/2, z-1/2'

loop_
_atom_site_type_symbol
_atom_site_label
_atom_site_fract_x
_atom_site_fract_y
_atom_site_fract_z
_atom_site_U_iso_or_equiv
_atom_site_adp_type
_atom_site_calc_flag
_atom_site_refinement_flags
_atom_site_occupancy
C C1 0.4554(3) 0.16048(18) -0.09977(14) 0.0562(5) Uani d . 1
H H1A 0.5714 0.1277 -0.0965 0.084 Uiso calc R 1
H H1B 0.4347 0.2040 -0.1583 0.084 Uiso calc R 1
H H1C 0.3713 0.0975 -0.0977 0.084 Uiso calc R 1
C C2 0.4378(2) 0.24186(16) -0.01687(11) 0.0408(3) Uani d . 1
C C3 0.29405(19) 0.43052(14) 0.02422(10) 0.0373(3) Uani d . 1
C C4 0.3081(3) 0.41761(19) 0.12380(12) 0.0566(5) Uani d . 1
H H4 0.3579 0.3496 0.1516 0.068 Uiso calc R 1
C C5 0.2474(3) 0.50655(19) 0.18019(11) 0.0571(5) Uani d . 1
H H5 0.2568 0.4984 0.2463 0.069 Uiso calc R 1
C C6 0.1727(2) 0.60772(14) 0.13931(10) 0.0373(3) Uani d . 1
C C7 0.1588(2) 0.62137(14) 0.04080(10) 0.0392(3) Uani d . 1
H H7 0.1078 0.6892 0.0133 0.047 Uiso calc R 1
C C8 0.2210(2) 0.53344(15) -0.01580(10) 0.0402(3) Uani d . 1
H H8 0.2142 0.5431 -0.0818 0.048 Uiso calc R 1
C C9 -0.00719(19) 0.60099(13) 0.37182(9) 0.0336(3) Uani d . 1
C C10 -0.2654(2) 0.56760(16) 0.31668(12) 0.0456(4) Uani d . 1
H H10 -0.3798 0.5393 0.3138 0.055 Uiso calc R 1
N N1 0.34335(18) 0.34180(13) -0.03806(9) 0.0421(3) Uani d D 1
H H1 0.306(3) 0.3514(19) -0.0966(8) 0.051 Uiso d D 1
N N2 -0.03538(17) 0.65192(12) 0.28261(8) 0.0366(3) Uani d . 1
N N3 -0.20576(18) 0.62626(13) 0.24615(9) 0.0423(3) Uani d . 1
N N4 -0.15328(17) 0.54938(13) 0.39494(9) 0.0417(3) Uani d . 1
N N5 0.14407(18) 0.60225(14) 0.42474(9) 0.0437(3) Uani d D 1
H H5A 0.229(2) 0.6426(17) 0.4060(14) 0.052 Uiso d D 1
H H5B 0.152(3) 0.5649(16) 0.4789(9) 0.052 Uiso d D 1
O O1 0.50430(17) 0.21926(12) 0.06242(9) 0.0529(3) Uani d . 1
O O2 0.23927(18) 0.76165(12) 0.27614(9) 0.0534(3) Uani d . 1
O O3 -0.00441(18) 0.80197(11) 0.15504(9) 0.0508(3) Uani d . 1
S S1 0.09973(5) 0.72107(3) 0.21183(2) 0.03818(14) Uani d . 1

loop_
_atom_site_aniso_label
_atom_site_aniso_U_11
_atom_site_aniso_U_22
_atom_site_aniso_U_33
_atom_site_aniso_U_12
_atom_site_aniso_U_13
_atom_site_aniso_U_23
C1 0.0618(11) 0.0550(11) 0.0515(10) 0.0085(9) 0.0010(8) -0.0103(8)
C2 0.0335(7) 0.0481(9) 0.0405(8) -0.0008(6) 0.0015(6) -0.0006(7)
C3 0.0349(7) 0.0459(8) 0.0307(7) -0.0005(6) -0.0005(5) 0.0010(6)
C4 0.0801(12) 0.0578(11) 0.0315(8) 0.0267(10) 0.0008(8) 0.0082(7)
C5 0.0819(13) 0.0631(11) 0.0261(7) 0.0244(10) 0.0012(7) 0.0068(7)
C6 0.0406(7) 0.0423(8) 0.0291(7) -0.0013(6) 0.0019(5) 0.0021(6)
C7 0.0479(8) 0.0387(8) 0.0306(7) -0.0020(6) -0.0005(6) 0.0085(6)
C8 0.0476(8) 0.0466(9) 0.0260(6) -0.0036(7) -0.0003(6) 0.0056(6)
C9 0.0435(7) 0.0310(7) 0.0263(6) 0.0021(6) 0.0022(5) -0.0011(5)
C10 0.0410(8) 0.0545(10) 0.0407(8) -0.0060(7) -0.0015(6) 0.0078(7)
N1 0.0452(7) 0.0503(8) 0.0300(6) 0.0050(6) -0.0035(5) -0.0010(6)
N2 0.0399(6) 0.0422(7) 0.0273(6) -0.0029(5) 0.0006(5) 0.0037(5)
N3 0.0406(7) 0.0517(8) 0.0337(6) -0.0033(6) -0.0035(5) 0.0044(6)
N4 0.0430(7) 0.0478(8) 0.0341(6) -0.0019(6) 0.0019(5) 0.0072(5)
N5 0.0452(7) 0.0522(8) 0.0325(6) -0.0082(6) -0.0046(5) 0.0081(6)
O1 0.0503(7) 0.0638(8) 0.0435(6) 0.0151(6) -0.0052(5) 0.0021(6)
O2 0.0607(8) 0.0573(8) 0.0416(6) -0.0213(6) -0.0002(6) -0.0023(6)
O3 0.0710(8) 0.0382(6) 0.0436(6) 0.0053(6) 0.0060(6) 0.0099(5)
S1 0.0479(2) 0.0357(2) 0.0309(2) -0.00552(15) 0.00257(16) 0.00326(13)

loop_
_atom_type_symbol
_atom_type_description
_atom_type_scat_dispersion_real
_atom_type_scat_dispersion_imag
_atom_type_scat_source
C C 0.0033 0.0016 'International Tables Vol C Tables 4.2.6.8 and 6.1.1.4'
H H 0.0000 0.0000 'International Tables Vol C Tables 4.2.6.8 and 6.1.1.4'
N N 0.0061 0.0033 'International Tables Vol C Tables 4.2.6.8 and 6.1.1.4'
O O 0.0106 0.0060 'International Tables Vol C Tables 4.2.6.8 and 6.1.1.4'
S S 0.1246 0.1234 'International Tables Vol C Tables 4.2.6.8 and 6.1.1.4'

loop_
_geom_angle_atom_site_label_1
_geom_angle_atom_site_label_2
_geom_angle_atom_site_label_3
_geom_angle
_geom_angle_publ_flag
C2 C1 H1A 109.5 ?
C2 C1 H1B 109.5 ?
H1A C1 H1B 109.5 ?
C2 C1 H1C 109.5 ?
H1A C1 H1C 109.5 ?
H1B C1 H1C 109.5 ?
O1 C2 N1 123.68(16) ?
O1 C2 C1 121.88(16) ?
N1 C2 C1 114.44(14) ?
C8 C3 N1 117.61(13) ?
C8 C3 C4 119.35(15) ?
N1 C3 C4 122.97(15) ?
C5 C4 C3 119.46(16) ?
C5 C4 H4 120.3 ?
C3 C4 H4 120.3 ?
C4 C5 C6 120.55(14) ?
C4 C5 H5 119.7 ?
C6 C5 H5 119.7 ?
C5 C6 C7 120.37(15) ?
C5 C6 S1 120.06(11) ?
C7 C6 S1 119.55(12) ?
C8 C7 C6 119.32(14) ?
C8 C7 H7 120.3 ?
C6 C7 H7 120.3 ?
C7 C8 C3 120.93(13) ?
C7 C8 H8 119.5 ?
C3 C8 H8 119.5 ?
N4 C9 N5 125.85(13) ?
N4 C9 N2 108.98(13) ?
N5 C9 N2 125.16(14) ?
N3 C10 N4 117.16(15) ?
N3 C10 H10 121.4 ?
N4 C10 H10 121.4 ?
C2 N1 C3 128.23(13) ?
C2 N1 H1 116.7(14) ?
C3 N1 H1 115.0(14) ?
C9 N2 N3 109.16(12) ?
C9 N2 S1 131.89(11) ?
N3 N2 S1 118.56(9) ?
C10 N3 N2 101.25(12) ?
C9 N4 C10 103.39(13) ?
C9 N5 H5A 119.2(14) ?
C9 N5 H5B 119.4(13) ?
H5A N5 H5B 121.3(19) ?
O3 S1 O2 121.05(8) n
O3 S1 N2 106.64(7) n
O2 S1 N2 103.89(7) ?
O3 S1 C6 109.43(7) ?
O2 S1 C6 110.33(8) ?
N2 S1 C6 103.93(7) ?

loop_
_geom_bond_atom_site_label_1
_geom_bond_atom_site_label_2
_geom_bond_distance
_geom_bond_publ_flag
C1 C2 1.495(2) ?
C1 H1A 0.9600 ?
C1 H1B 0.9600 ?
C1 H1C 0.9600 ?
C2 O1 1.217(2) ?
C2 N1 1.360(2) ?
C3 C8 1.389(2) ?
C3 N1 1.397(2) n
C3 C4 1.402(2) ?
C4 C5 1.378(3) ?
C4 H4 0.9300 ?
C5 C6 1.382(2) ?
C5 H5 0.9300 ?
C6 C7 1.3876(19) ?
C6 S1 1.7494(16) n
C7 C8 1.376(2) ?
C7 H7 0.9300 ?
C8 H8 0.9300 ?
C9 N4 1.321(2) ?
C9 N5 1.3304(19) ?
C9 N2 1.3803(17) ?
C10 N3 1.299(2) ?
C10 N4 1.361(2) ?
C10 H10 0.9300 ?
N1 H1 0.857(9) ?
N2 N3 1.3968(18) n
N2 S1 1.6757(13) ?
N5 H5A 0.852(9) ?
N5 H5B 0.867(9) ?
O2 S1 1.4240(13) n
O3 S1 1.4185(12) n

loop_
_geom_hbond_atom_site_label_D
_geom_hbond_atom_site_label_H
_geom_hbond_atom_site_label_A
_geom_hbond_site_symmetry_A
_geom_hbond_distance_DH
_geom_hbond_distance_HA
_geom_hbond_distance_DA
_geom_hbond_angle_DHA
_geom_hbond_publ_flag
N1 H1 N3 3_565 0.857(9) 2.198(10) 3.0547(18) 179(2) yes
N5 H5A O1 2_655 0.852(9) 2.230(13) 2.9906(19) 148.8(18) yes
N5 H5B N4 3_566 0.867(9) 2.189(10) 3.0503(18) 172.0(19) yes
N5 H5A O2 . 0.852(9) 2.269(17) 2.8848(19) 129.3(17) yes

loop_
_geom_torsion_atom_site_label_1
_geom_torsion_atom_site_label_2
_geom_torsion_atom_site_label_3
_geom_torsion_atom_site_label_4
_geom_torsion
C8 C3 C4 C5 0.7(3)
N1 C3 C4 C5 -176.32(19)
C3 C4 C5 C6 0.2(3)
C4 C5 C6 C7 -0.4(3)
C4 C5 C6 S1 -178.89(17)
C5 C6 C7 C8 -0.4(2)
S1 C6 C7 C8 178.12(12)
C6 C7 C8 C3 1.4(2)
N1 C3 C8 C7 175.68(14)
C4 C3 C8 C7 -1.5(3)
O1 C2 N1 C3 -4.9(3)
C1 C2 N1 C3 175.40(16)
C8 C3 N1 C2 170.17(15)
C4 C3 N1 C2 -12.7(3)
N4 C9 N2 N3 -2.79(17)
N5 C9 N2 N3 176.09(15)
N4 C9 N2 S1 -175.29(12)
N5 C9 N2 S1 3.6(2)
N4 C10 N3 N2 -1.2(2)
C9 N2 N3 C10 2.35(17)
S1 N2 N3 C10 176.00(12)
N5 C9 N4 C10 -176.97(16)
N2 C9 N4 C10 1.91(18)
N3 C10 N4 C9 -0.4(2)
C9 N2 S1 O3 -152.26(14)
N3 N2 S1 O3 35.81(13)
C9 N2 S1 O2 -23.32(16)
N3 N2 S1 O2 164.76(12)
C9 N2 S1 C6 92.15(15)
N3 N2 S1 C6 -79.77(13)
C5 C6 S1 O3 -167.40(15)
C7 C6 S1 O3 14.06(15)
C5 C6 S1 O2 57.04(17)
C7 C6 S1 O2 -121.49(13)
C5 C6 S1 N2 -53.79(16)
C7 C6 S1 N2 127.67(13)

loop_
_cod_related_entry_id
_cod_related_entry_database
_cod_related_entry_code
1 ChemSpider 21124142
